data_7243646
loop_
_publ_author_name
'Shigeta, Yasuhiro'
'Nanko, Ryota'
'Amemori, Shogo'
'Mizuno, Motohiro'

_publ_section_title
;
 Coordination-based vapochromic behavior of a luminescent Pt(ii) complex
 with potassium ions
;
_journal_issue 48
_journal_name_full 'RSC Advances'
_journal_page_first 30046
_journal_page_last 30053
_journal_paper_doi 10.1039/D1RA05236E
_journal_volume 11
_journal_year 2021
_chemical_formula_moiety 'C21 H24 Cl2 K N5 O2 Pt, C4 H9 N O'
_chemical_formula_sum 'C25 H33 Cl2 K N6 O3 Pt'
_chemical_formula_weight 770.66
_space_group_crystal_system triclinic
_space_group_IT_number 2
_space_group_name_Hall '-P 1'
_space_group_name_H-M_alt 'P -1'
_atom_sites_solution_hydrogens geom
_atom_sites_solution_primary dual
_audit_creation_date 2021-02-24
_audit_creation_method
;
Olex2 1.2
(compiled 2018.05.29 svn.r3508 for OlexSys, GUI svn.r5506)
;
_audit_update_record
;
2021-05-20 deposited with the CCDC.	2021-09-29 downloaded from the CCDC.
;
_cell_angle_alpha 79.8210(10)
_cell_angle_beta 87.1710(10)
_cell_angle_gamma 74.1520(10)
_cell_formula_units_Z 2
_cell_length_a 7.4967(2)
_cell_length_b 10.2891(3)
_cell_length_c 20.1177(5)
_cell_measurement_reflns_used 9992
_cell_measurement_temperature 90
_cell_measurement_theta_max 72.67
_cell_measurement_theta_min 4.47
_cell_volume 1469.28(7)
_computing_cell_refinement 'SAINT V8.38A (?, 2016)'
_computing_data_reduction 'SAINT V8.38A (?, 2016)'
_computing_molecular_graphics 'Olex2 (Dolomanov et al., 2009)'
_computing_publication_material 'Olex2 (Dolomanov et al., 2009)'
_computing_structure_refinement 'ShelXL (Sheldrick, 2015)'
_computing_structure_solution 'ShelXT (Sheldrick, 2015)'
_diffrn_ambient_temperature 90
_diffrn_measured_fraction_theta_full 0.983
_diffrn_measured_fraction_theta_max 0.961
_diffrn_measurement_device_type 'Bruker APEX-II CCD'
_diffrn_measurement_method '\f and \w scans'
_diffrn_radiation_type CuK\a
_diffrn_radiation_wavelength 1.54178
_diffrn_reflns_av_R_equivalents 0.0276
_diffrn_reflns_av_unetI/netI 0.0329
_diffrn_reflns_Laue_measured_fraction_full 0.983
_diffrn_reflns_Laue_measured_fraction_max 0.961
_diffrn_reflns_limit_h_max 8
_diffrn_reflns_limit_h_min -6
_diffrn_reflns_limit_k_max 12
_diffrn_reflns_limit_k_min -12
_diffrn_reflns_limit_l_max 24
_diffrn_reflns_limit_l_min -24
_diffrn_reflns_number 12451
_diffrn_reflns_point_group_measured_fraction_full 0.983
_diffrn_reflns_point_group_measured_fraction_max 0.961
_diffrn_reflns_theta_full 67.679
_diffrn_reflns_theta_max 72.663
_diffrn_reflns_theta_min 2.231
_diffrn_standards_number 0
_exptl_absorpt_coefficient_mu 12.183
_exptl_absorpt_correction_T_max 0.7536
_exptl_absorpt_correction_T_min 0.4769
_exptl_absorpt_correction_type multi-scan
_exptl_absorpt_process_details
'SADABS-2016/2 (Bruker,2016/2) was used for absorption correction. wR2(int) was 0.0940 before and 0.0390 after correction. The Ratio of minimum to maximum transmission is 0.6328. The \l/2 correction factor is Not present.'
_exptl_crystal_colour 'clear yellowish green'
_exptl_crystal_colour_lustre clear
_exptl_crystal_colour_modifier yellowish
_exptl_crystal_colour_primary green
_exptl_crystal_density_diffrn 1.742
_exptl_crystal_description plate
_exptl_crystal_F_000 760
_exptl_crystal_size_max 0.4
_exptl_crystal_size_mid 0.1
_exptl_crystal_size_min 0.05
_refine_diff_density_max 1.968
_refine_diff_density_min -1.402
_refine_diff_density_rms 0.109
_refine_ls_extinction_method none
_refine_ls_goodness_of_fit_ref 1.051
_refine_ls_hydrogen_treatment constr
_refine_ls_matrix_type full
_refine_ls_number_parameters 415
_refine_ls_number_reflns 5622
_refine_ls_number_restraints 21
_refine_ls_restrained_S_all 1.050
_refine_ls_R_factor_all 0.0270
_refine_ls_R_factor_gt 0.0251
_refine_ls_shift/su_max 0.001
_refine_ls_shift/su_mean 0.000
_refine_ls_structure_factor_coef Fsqd
_refine_ls_weighting_details 'w=1/[\s^2^(Fo^2^)+(0.0314P)^2^+2.5253P] where P=(Fo^2^+2Fc^2^)/3'
_refine_ls_weighting_scheme calc
_refine_ls_wR_factor_gt 0.0622
_refine_ls_wR_factor_ref 0.0633
_reflns_Friedel_coverage 0.000
_reflns_number_gt 5358
_reflns_number_total 5622
_reflns_threshold_expression 'I > 2\s(I)'
_cod_data_source_file d1ra05236e2.cif
_cod_data_source_block 1-DMA
_cod_original_cell_volume 1469.29(7)
_cod_database_code 7243646
_shelx_shelxl_version_number 2018/3
_shelx_space_group_comment
;
The symmetry employed for this shelxl refinement is uniquely defined
by the following loop, which should always be used as a source of
symmetry information in preference to the above space-group names.
They are only intended as comments.
;
_shelx_estimated_absorpt_t_max 0.581
_shelx_estimated_absorpt_t_min 0.085
_olex2_refinement_description
;
1. Fixed Uiso
 At 1.2 times of:
  All C(H) groups
 At 1.5 times of:
  All C(H,H,H) groups, All C(H,H,H,H,H,H) groups
2. Restrained distances
 C20B-N5B
 1.36 with sigma of 0.02
 C20B-O2
 1.25 with sigma of 0.02
3. Rigid bond restraints
 O2
 with sigma for 1-2 distances of 0.01 and sigma for 1-3 distances of 0.01
 N5A, C19A
 with sigma for 1-2 distances of 0.01 and sigma for 1-3 distances of 0.01
 N5A, C20A
 with sigma for 1-2 distances of 0.01 and sigma for 1-3 distances of 0.01
 C21A, C20A
 with sigma for 1-2 distances of 0.01 and sigma for 1-3 distances of 0.01
 N5B, C21B
 with sigma for 1-2 distances of 0.01 and sigma for 1-3 distances of 0.01
 C20A, N5A
 with sigma for 1-2 distances of 0.01 and sigma for 1-3 distances of 0.01
 C20A, O2
 with sigma for 1-2 distances of 0.01 and sigma for 1-3 distances of 0.01
 C20B, C18B
 with sigma for 1-2 distances of 0.01 and sigma for 1-3 distances of 0.01
4. Uiso/Uaniso restraints and constraints
C20B \\sim C20A: within 1.7A with sigma of 0.04 and sigma for terminal atoms of
0.08
N5B \\sim N5A: within 1.7A with sigma of 0.04 and sigma for terminal atoms of
0.08
Uanis(N4B) = Uanis(N4A)
Uanis(C17A) = Uanis(C17B)
Uanis(N6A) = Uanis(N6B)
Uanis(C26) = Uanis(C24)
5. Others
 Fixed Sof: H16d(0.65) H16e(0.65) H16f(0.65) H16a(0.35) H16b(0.35) H16c(0.35)
 H14d(0.65) H14e(0.65) H14f(0.65) H14a(0.35) H14b(0.35) H14c(0.35) H25d(0.5)
 H25e(0.5) H25f(0.5) H25a(0.5) H25b(0.5) H25c(0.5) H15d(0.65) H15e(0.65)
 H15f(0.65) H15a(0.35) H15b(0.35) H15c(0.35) H23d(0.5) H23e(0.5) H23f(0.5)
 H23a(0.5) H23b(0.5) H23c(0.5) N4A(0.5) C17A(0.5) H22d(0.5) H22e(0.5) H22f(0.5)
 H22a(0.5) H22b(0.5) H22c(0.5) N6B(0.5) C24(0.5) N6A(0.5) C26(0.5) N4B(0.5)
 C17B(0.5) N5B(0.3) C21B(0.5) H21a(0.5) H21b(0.5) H21c(0.5) C19A(0.5) H19a(0.5)
 H19b(0.5) H19c(0.5) C18B(0.5) H18a(0.5) H18b(0.5) H18c(0.5) C19B(0.5)
 H19d(0.5) H19e(0.5) H19f(0.5) N5A(0.7) C20A(0.65) C20B(0.35) C21A(0.5)
 H21d(0.5) H21e(0.5) H21f(0.5) C18A(0.5) H18d(0.5) H18e(0.5) H18f(0.5)
6.a Aromatic/amide H refined with riding coordinates:
 C11(H11), C8(H8), C5(H5), C10(H10), C2(H2), C3(H3)
6.b Idealised Me refined as rotating group:
 C16(H16d,H16e,H16f), C16(H16a,H16b,H16c), C14(H14d,H14e,H14f), C14(H14a,H14b,
 H14c), C25(H25d,H25e,H25f), C25(H25a,H25b,H25c), C15(H15d,H15e,H15f), C15(H15a,
 H15b,H15c), C23(H23d,H23e,H23f), C23(H23a,H23b,H23c), C22(H22d,H22e,H22f),
 C22(H22a,H22b,H22c), C21B(H21a,H21b,H21c), C19A(H19a,H19b,H19c), C18B(H18a,
 H18b,H18c), C19B(H19d,H19e,H19f), C21A(H21d,H21e,H21f), C18A(H18d,H18e,H18f)
;
_olex2_submission_special_instructions 'No special instructions were received'

loop_
_space_group_symop_operation_xyz
'x, y, z'
'-x, -y, -z'

loop_
_atom_site_label
_atom_site_type_symbol
_atom_site_fract_x
_atom_site_fract_y
_atom_site_fract_z
_atom_site_U_iso_or_equiv
_atom_site_adp_type
_atom_site_occupancy
_atom_site_site_symmetry_order
_atom_site_calc_flag
_atom_site_refinement_flags_posn
_atom_site_refinement_flags_adp
_atom_site_refinement_flags_occupancy
_atom_site_disorder_assembly
_atom_site_disorder_group
Pt1 Pt 0.85623(2) 0.37319(2) 0.26107(2) 0.01581(6) Uani 1 1 d . . . . .
Cl2 Cl 0.85309(13) 0.38604(10) -0.06517(4) 0.02875(18) Uani 1 1 d . . . . .
Cl1 Cl 0.28011(15) 0.95293(10) 0.12613(5) 0.0385(2) Uani 1 1 d . . . . .
O1 O 0.7795(4) 0.4111(3) 0.59374(13) 0.0354(7) Uani 1 1 d . . . . .
O2 O 0.6741(4) 0.7088(3) 0.48070(16) 0.0350(6) Uani 1 1 d D U . . .
N1 N 0.8757(4) 0.3729(3) 0.15812(14) 0.0178(5) Uani 1 1 d . . . . .
O3 O 0.5160(5) 0.7686(3) -0.04498(16) 0.0438(8) Uani 1 1 d . . . . .
C12 C 0.8209(5) 0.3906(4) 0.35571(18) 0.0217(7) Uani 1 1 d . . . . .
C1 C 0.6799(5) 0.5590(4) 0.22747(18) 0.0203(7) Uani 1 1 d . . . . .
N3 N 0.7986(5) 0.4028(4) 0.41206(16) 0.0301(7) Uani 1 1 d . . . . .
C11 C 0.9894(5) 0.2743(4) 0.12853(17) 0.0207(7) Uani 1 1 d . . . . .
H11 H 1.071984 0.199904 0.156110 0.025 Uiso 1 1 calc R . . . .
C8 C 0.7477(5) 0.4881(4) 0.04940(17) 0.0201(7) Uani 1 1 d . . . . .
H8 H 0.662540 0.561979 0.022512 0.024 Uiso 1 1 calc R . . . .
C6 C 0.6507(4) 0.5881(3) 0.15701(17) 0.0180(6) Uani 1 1 d . . . . .
C13 C 1.0371(5) 0.1856(4) 0.28567(17) 0.0233(7) Uani 1 1 d . . . . .
C7 C 0.7582(4) 0.4820(3) 0.11908(17) 0.0169(6) Uani 1 1 d . . . . .
C5 C 0.5309(5) 0.7094(4) 0.12431(19) 0.0221(7) Uani 1 1 d . . . . .
H5 H 0.514121 0.726544 0.076747 0.027 Uiso 1 1 calc R . . . .
C10 C 0.9913(5) 0.2765(4) 0.05974(18) 0.0233(7) Uani 1 1 d . . . . .
H10 H 1.076202 0.207247 0.039748 0.028 Uiso 1 1 calc R . . . .
N2 N 1.1458(5) 0.0809(3) 0.29680(18) 0.0344(8) Uani 1 1 d . . . . .
C4 C 0.4377(5) 0.8036(4) 0.1641(2) 0.0242(7) Uani 1 1 d . . . . .
C9 C 0.8641(5) 0.3840(4) 0.02067(17) 0.0204(7) Uani 1 1 d . . . . .
C2 C 0.5830(5) 0.6607(4) 0.26466(19) 0.0228(7) Uani 1 1 d . . . . .
H2 H 0.599721 0.645475 0.312185 0.027 Uiso 1 1 calc R . . . .
C3 C 0.4633(5) 0.7830(4) 0.2333(2) 0.0261(8) Uani 1 1 d . . . . .
H3 H 0.400315 0.850989 0.259017 0.031 Uiso 1 1 calc R . . . .
C16 C 0.6665(6) 0.5961(4) 0.6632(2) 0.0330(9) Uani 1 1 d . . . . .
H16D H 0.616316 0.654543 0.620742 0.050 Uiso 0.65 1 calc GR . . A 2
H16E H 0.750790 0.636773 0.682993 0.050 Uiso 0.65 1 calc GR . . A 2
H16F H 0.564469 0.588349 0.694757 0.050 Uiso 0.65 1 calc GR . . A 2
H16A H 0.536390 0.598308 0.672997 0.050 Uiso 0.35 1 calc GR . . B 1
H16B H 0.685103 0.612939 0.614251 0.050 Uiso 0.35 1 calc GR . . B 1
H16C H 0.698169 0.667222 0.683173 0.050 Uiso 0.35 1 calc GR . . B 1
C14 C 0.8422(8) 0.4112(7) 0.7691(2) 0.0578(16) Uani 1 1 d . . . . .
H14D H 0.711457 0.429514 0.782526 0.087 Uiso 0.65 1 calc GR . . C 2
H14E H 0.882538 0.495057 0.766034 0.087 Uiso 0.65 1 calc GR . . C 2
H14F H 0.917471 0.339140 0.802881 0.087 Uiso 0.65 1 calc GR . . C 2
H14A H 0.967535 0.348917 0.773602 0.087 Uiso 0.35 1 calc GR . . D 1
H14B H 0.753798 0.364131 0.792552 0.087 Uiso 0.35 1 calc GR . . D 1
H14C H 0.838362 0.492127 0.789178 0.087 Uiso 0.35 1 calc GR . . D 1
C25 C 0.5390(7) 0.7401(5) -0.1688(3) 0.0431(11) Uani 1 1 d . . . . .
H25D H 0.608373 0.796788 -0.197424 0.065 Uiso 0.5 1 calc GR . . E 2
H25E H 0.436266 0.732026 -0.194633 0.065 Uiso 0.5 1 calc GR . . E 2
H25F H 0.621577 0.648739 -0.153520 0.065 Uiso 0.5 1 calc GR . . E 2
H25A H 0.480506 0.685122 -0.191164 0.065 Uiso 0.5 1 calc GR . . F 1
H25B H 0.608369 0.682371 -0.129261 0.065 Uiso 0.5 1 calc GR . . F 1
H25C H 0.623847 0.777200 -0.200311 0.065 Uiso 0.5 1 calc GR . . F 1
C15 C 0.9762(7) 0.2316(5) 0.6885(3) 0.0514(13) Uani 1 1 d . . . . .
H15D H 1.104224 0.215621 0.703183 0.077 Uiso 0.65 1 calc GR . . G 2
H15E H 0.974481 0.230027 0.639988 0.077 Uiso 0.65 1 calc GR . . G 2
H15F H 0.923765 0.159602 0.713278 0.077 Uiso 0.65 1 calc GR . . G 2
H15A H 0.983063 0.160328 0.661232 0.077 Uiso 0.35 1 calc GR . . H 1
H15B H 0.927808 0.204522 0.733461 0.077 Uiso 0.35 1 calc GR . . H 1
H15C H 1.100274 0.243282 0.692825 0.077 Uiso 0.35 1 calc GR . . H 1
C23 C 0.2524(7) 0.9880(5) -0.0601(3) 0.0462(11) Uani 1 1 d . . . . .
H23D H 0.326817 1.050560 -0.055137 0.069 Uiso 0.5 1 calc GR . . I 2
H23E H 0.264420 0.918169 -0.019337 0.069 Uiso 0.5 1 calc GR . . I 2
H23F H 0.121961 1.039798 -0.066620 0.069 Uiso 0.5 1 calc GR . . I 2
H23A H 0.128234 0.975359 -0.063003 0.069 Uiso 0.5 1 calc GR . . J 1
H23B H 0.259874 1.072394 -0.090140 0.069 Uiso 0.5 1 calc GR . . J 1
H23C H 0.276364 0.994531 -0.013524 0.069 Uiso 0.5 1 calc GR . . J 1
N4A N 0.8655(10) 0.3655(8) 0.7021(3) 0.0320(11) Uani 0.5 1 d . . . K 2
C17A C 0.7693(11) 0.4575(9) 0.6500(4) 0.0245(11) Uani 0.5 1 d . . . K 2
C22 C 0.2571(9) 0.9716(7) -0.1907(3) 0.072(2) Uani 1 1 d . . . . .
H22D H 0.229405 0.896916 -0.208873 0.108 Uiso 0.5 1 calc GR . . L 2
H22E H 0.357067 1.000610 -0.217176 0.108 Uiso 0.5 1 calc GR . . L 2
H22F H 0.145968 1.049191 -0.193388 0.108 Uiso 0.5 1 calc GR . . L 2
H22A H 0.272016 1.058985 -0.182306 0.108 Uiso 0.5 1 calc GR . . M 1
H22B H 0.130674 0.966184 -0.178838 0.108 Uiso 0.5 1 calc GR . . M 1
H22C H 0.279708 0.965487 -0.238626 0.108 Uiso 0.5 1 calc GR . . M 1
N6B N 0.3171(10) 0.9223(8) -0.1179(4) 0.0331(11) Uani 0.5 1 d . . . N 2
C24 C 0.4609(12) 0.8078(9) -0.1066(5) 0.0301(13) Uani 0.5 1 d . . . N 2
K2 K 1.000000 0.500000 0.500000 0.0232(2) Uani 1 2 d S T P K .
K1 K 0.500000 0.500000 0.500000 0.0246(2) Uani 1 2 d S T P K .
N6A N 0.3970(10) 0.8522(8) -0.1474(4) 0.0331(11) Uani 0.5 1 d . . . N 1
C26 C 0.4020(12) 0.8615(9) -0.0821(5) 0.0301(13) Uani 0.5 1 d . . . N 1
N4B N 0.7900(10) 0.4564(8) 0.6932(4) 0.0320(11) Uani 0.5 1 d . . . K 1
C17B C 0.8421(11) 0.3721(9) 0.6529(4) 0.0245(11) Uani 0.5 1 d . . . K 1
N5B N 0.552(3) 0.9044(18) 0.4242(10) 0.057(4) Uani 0.3 1 d D U . K 2
C21B C 0.398(2) 0.8526(16) 0.4204(8) 0.058(4) Uani 0.5 1 d . U . K 2
H21A H 0.347981 0.832528 0.465801 0.087 Uiso 0.5 1 calc GR . . K 2
H21B H 0.436689 0.768346 0.400921 0.087 Uiso 0.5 1 calc GR . . K 2
H21C H 0.302649 0.920859 0.391795 0.087 Uiso 0.5 1 calc GR . . K 2
C19A C 0.7088(19) 1.0531(10) 0.4204(6) 0.052(3) Uani 0.5 1 d . U . K 1
H19A H 0.608038 1.082930 0.387260 0.077 Uiso 0.5 1 calc GR . . K 1
H19B H 0.826343 1.055714 0.397423 0.077 Uiso 0.5 1 calc GR . . K 1
H19C H 0.684381 1.114422 0.453911 0.077 Uiso 0.5 1 calc GR . . K 1
C18B C 0.872(2) 0.8824(17) 0.4672(10) 0.077(5) Uani 0.5 1 d . U . K 2
H18A H 0.845080 0.946470 0.499421 0.115 Uiso 0.5 1 calc GR . . K 2
H18B H 0.900154 0.929693 0.422921 0.115 Uiso 0.5 1 calc GR . . K 2
H18C H 0.978702 0.805349 0.483108 0.115 Uiso 0.5 1 calc GR . . K 2
C19B C 0.583(3) 1.0516(12) 0.3913(7) 0.082(5) Uani 0.5 1 d . . . K 2
H19D H 0.494691 1.094896 0.354442 0.123 Uiso 0.5 1 calc GR . . K 2
H19E H 0.709952 1.038946 0.373693 0.123 Uiso 0.5 1 calc GR . . K 2
H19F H 0.563940 1.110334 0.425905 0.123 Uiso 0.5 1 calc GR . . K 2
N5A N 0.7196(10) 0.9172(6) 0.4533(4) 0.059(2) Uani 0.7 1 d . U . K 1
C20A C 0.6169(13) 0.8300(8) 0.4480(4) 0.0258(16) Uani 0.65 1 d . U . K 1
C20B C 0.694(3) 0.8259(17) 0.4610(10) 0.051(5) Uani 0.35 1 d D U . K 2
C21A C 0.469(2) 0.8834(17) 0.3987(7) 0.052(4) Uani 0.5 1 d . U . K 1
H21D H 0.521229 0.906140 0.353951 0.077 Uiso 0.5 1 calc GR . . K 1
H21E H 0.382887 0.966106 0.411088 0.077 Uiso 0.5 1 calc GR . . K 1
H21F H 0.401917 0.814136 0.397700 0.077 Uiso 0.5 1 calc GR . . K 1
C18A C 0.8800(16) 0.8607(12) 0.5080(6) 0.038(2) Uani 0.5 1 d . . . K 1
H18D H 0.998072 0.825574 0.485581 0.057 Uiso 0.5 1 calc GR . . K 1
H18E H 0.852174 0.786588 0.540991 0.057 Uiso 0.5 1 calc GR . . K 1
H18F H 0.888767 0.934956 0.531052 0.057 Uiso 0.5 1 calc GR . . K 1

loop_
_atom_site_aniso_label
_atom_site_aniso_U_11
_atom_site_aniso_U_22
_atom_site_aniso_U_33
_atom_site_aniso_U_23
_atom_site_aniso_U_13
_atom_site_aniso_U_12
Pt1 0.01592(8) 0.01925(8) 0.01277(8) -0.00403(5) -0.00105(5) -0.00454(5)
Cl2 0.0360(5) 0.0374(5) 0.0147(4) -0.0073(3) -0.0009(3) -0.0110(4)
Cl1 0.0402(5) 0.0239(4) 0.0424(6) -0.0046(4) -0.0053(4) 0.0065(4)
O1 0.0370(16) 0.0579(19) 0.0162(13) -0.0012(12) -0.0007(11) -0.0242(14)
O2 0.0373(16) 0.0259(14) 0.0410(17) -0.0033(12) -0.0003(13) -0.0088(12)
N1 0.0175(13) 0.0202(14) 0.0154(13) -0.0045(11) 0.0003(10) -0.0037(11)
O3 0.0447(18) 0.0488(19) 0.0310(16) 0.0096(14) -0.0129(14) -0.0091(15)
C12 0.0176(16) 0.0249(17) 0.0211(18) -0.0021(13) -0.0068(13) -0.0034(13)
C1 0.0176(16) 0.0260(17) 0.0204(17) -0.0068(14) 0.0026(13) -0.0100(13)
N3 0.0268(17) 0.044(2) 0.0181(16) -0.0103(14) -0.0045(12) -0.0039(14)
C11 0.0194(16) 0.0210(16) 0.0195(17) -0.0043(13) -0.0006(13) -0.0007(13)
C8 0.0188(16) 0.0220(16) 0.0192(17) -0.0032(13) -0.0010(13) -0.0052(13)
C6 0.0143(15) 0.0179(15) 0.0229(17) -0.0060(13) 0.0032(12) -0.0051(12)
C13 0.0275(19) 0.0277(19) 0.0161(16) -0.0027(14) -0.0032(13) -0.0098(15)
C7 0.0159(15) 0.0187(15) 0.0168(16) -0.0038(12) 0.0007(12) -0.0053(12)
C5 0.0206(17) 0.0208(16) 0.0253(18) -0.0038(14) -0.0018(13) -0.0060(13)
C10 0.0244(18) 0.0227(17) 0.0228(18) -0.0076(14) 0.0029(14) -0.0042(14)
N2 0.042(2) 0.0245(17) 0.0295(18) -0.0005(13) -0.0126(15) 0.0027(15)
C4 0.0174(17) 0.0191(16) 0.034(2) -0.0036(14) -0.0021(14) -0.0007(13)
C9 0.0248(17) 0.0266(17) 0.0122(15) -0.0045(13) -0.0001(12) -0.0099(14)
C2 0.0181(17) 0.0262(18) 0.0251(18) -0.0081(14) 0.0006(13) -0.0056(13)
C3 0.0215(18) 0.0259(18) 0.034(2) -0.0144(15) 0.0033(15) -0.0064(14)
C16 0.033(2) 0.040(2) 0.031(2) -0.0095(17) 0.0024(16) -0.0163(17)
C14 0.069(4) 0.116(5) 0.0110(19) -0.004(2) -0.002(2) -0.067(4)
C25 0.038(2) 0.053(3) 0.046(3) -0.017(2) 0.010(2) -0.021(2)
C15 0.046(3) 0.047(3) 0.055(3) 0.009(2) -0.015(2) -0.008(2)
C23 0.050(3) 0.042(3) 0.045(3) -0.009(2) 0.004(2) -0.009(2)
N4A 0.030(3) 0.046(3) 0.021(3) 0.004(3) -0.005(2) -0.018(2)
C17A 0.023(3) 0.041(3) 0.012(3) 0.000(3) -0.001(2) -0.017(2)
C22 0.071(4) 0.087(4) 0.058(4) 0.044(3) -0.045(3) -0.049(3)
N6B 0.031(3) 0.039(3) 0.027(3) 0.004(2) -0.008(2) -0.009(2)
C24 0.029(4) 0.034(4) 0.028(4) -0.001(2) -0.005(3) -0.012(3)
K2 0.0206(5) 0.0324(5) 0.0176(5) -0.0035(4) 0.0011(4) -0.0093(4)
K1 0.0217(5) 0.0346(6) 0.0206(5) -0.0096(4) 0.0019(4) -0.0099(4)
N6A 0.031(3) 0.039(3) 0.027(3) 0.004(2) -0.008(2) -0.009(2)
C26 0.029(4) 0.034(4) 0.028(4) -0.001(2) -0.005(3) -0.012(3)
N4B 0.030(3) 0.046(3) 0.021(3) 0.004(3) -0.005(2) -0.018(2)
C17B 0.023(3) 0.041(3) 0.012(3) 0.000(3) -0.001(2) -0.017(2)
N5B 0.066(11) 0.035(9) 0.057(11) 0.005(8) 0.014(9) -0.005(8)
C21B 0.041(8) 0.055(7) 0.066(10) 0.009(7) -0.025(6) 0.003(6)
C19A 0.072(8) 0.025(4) 0.048(6) 0.003(4) 0.016(6) -0.007(5)
C18B 0.054(9) 0.058(9) 0.123(15) -0.021(11) 0.005(11) -0.019(7)
C19B 0.137(15) 0.032(6) 0.050(7) 0.004(5) -0.016(8) 0.016(7)
N5A 0.053(4) 0.018(3) 0.104(6) -0.007(3) 0.041(4) -0.014(3)
C20A 0.026(4) 0.023(4) 0.021(4) -0.007(3) -0.006(3) 0.008(3)
C20B 0.037(10) 0.071(14) 0.027(9) 0.004(7) 0.004(8) 0.006(9)
C21A 0.040(8) 0.072(10) 0.038(7) -0.028(7) -0.023(6) 0.008(6)
C18A 0.030(5) 0.032(5) 0.056(7) -0.013(5) 0.001(5) -0.012(4)

loop_
_atom_type_symbol
_atom_type_description
_atom_type_scat_dispersion_real
_atom_type_scat_dispersion_imag
_atom_type_scat_source
C C 0.0181 0.0091 'International Tables Vol C Tables 4.2.6.8 and 6.1.1.4'
H H 0.0000 0.0000 'International Tables Vol C Tables 4.2.6.8 and 6.1.1.4'
Cl Cl 0.3639 0.7018 'International Tables Vol C Tables 4.2.6.8 and 6.1.1.4'
K K 0.3868 1.0657 'International Tables Vol C Tables 4.2.6.8 and 6.1.1.4'
N N 0.0311 0.0180 'International Tables Vol C Tables 4.2.6.8 and 6.1.1.4'
O O 0.0492 0.0322 'International Tables Vol C Tables 4.2.6.8 and 6.1.1.4'
Pt Pt -4.5932 6.9264 'International Tables Vol C Tables 4.2.6.8 and 6.1.1.4'

loop_
_geom_angle_atom_site_label_1
_geom_angle_atom_site_label_2
_geom_angle_atom_site_label_3
_geom_angle
_geom_angle_site_symmetry_1
_geom_angle_site_symmetry_3
_geom_angle_publ_flag
C12 Pt1 N1 174.49(12) . . ?
C12 Pt1 C1 94.24(14) . . ?
C12 Pt1 C13 91.02(14) . . ?
C1 Pt1 N1 80.26(12) . . ?
C13 Pt1 N1 94.49(12) . . ?
C13 Pt1 C1 174.75(13) . . ?
C17A O1 K2 115.9(4) . . ?
C17A O1 K1 122.7(4) . . ?
K2 O1 K1 88.03(8) . . ?
C17B O1 K2 117.1(4) . . ?
C17B O1 K1 153.6(4) . . ?
K1 O2 K2 85.23(8) . . ?
C20A O2 K2 138.8(5) . . ?
C20A O2 K1 128.6(4) . . ?
C20B O2 K2 115.2(9) . . ?
C20B O2 K1 157.8(10) . . ?
C11 N1 Pt1 125.2(2) . . ?
C11 N1 C7 119.4(3) . . ?
C7 N1 Pt1 115.4(2) . . ?
N3 C12 Pt1 179.1(3) . . ?
C6 C1 Pt1 114.4(2) . . ?
C2 C1 Pt1 129.0(3) . . ?
C2 C1 C6 116.6(3) . . ?
C12 N3 K2 131.5(3) . . ?
C12 N3 K1 138.5(3) . . ?
K2 N3 K1 82.15(8) . . ?
N1 C11 C10 122.8(3) . . ?
C9 C8 C7 118.3(3) . . ?
C1 C6 C7 115.5(3) . . ?
C5 C6 C1 123.1(3) . . ?
C5 C6 C7 121.5(3) . . ?
N2 C13 Pt1 176.3(4) . . ?
N1 C7 C8 120.8(3) . . ?
N1 C7 C6 114.1(3) . . ?
C8 C7 C6 125.1(3) . . ?
C4 C5 C6 117.3(3) . . ?
C11 C10 C9 117.5(3) . . ?
C5 C4 Cl1 118.9(3) . . ?
C5 C4 C3 122.6(3) . . ?
C3 C4 Cl1 118.4(3) . . ?
C8 C9 Cl2 119.8(3) . . ?
C8 C9 C10 121.1(3) . . ?
C10 C9 Cl2 119.1(3) . . ?
C3 C2 C1 121.6(3) . . ?
C4 C3 C2 118.8(3) . . ?
C15 N4A C14 125.9(6) . . ?
C17A N4A C14 115.6(7) . . ?
C17A N4A C15 118.4(7) . . ?
O1 C17A C16 127.6(6) . . ?
O1 C17A N4A 114.3(7) . . ?
O1 C17A K2 44.2(3) . . ?
C16 C17A K2 107.6(4) . . ?
N4A C17A C16 118.0(7) . . ?
N4A C17A K2 117.0(5) . . ?
C23 N6B C22 128.4(6) . . ?
C24 N6B C23 116.0(6) . . ?
C24 N6B C22 115.4(7) . . ?
O3 C24 C25 127.9(7) . . ?
O3 C24 N6B 115.4(8) . . ?
N6B C24 C25 116.8(7) . . ?
O1 K2 O1 180.00(9) . 2_766 ?
O1 K2 O2 102.31(9) . 2_766 ?
O1 K2 O2 77.69(9) . . ?
O1 K2 O2 102.31(9) 2_766 . ?
O1 K2 O2 77.70(9) 2_766 2_766 ?
O1 K2 N3 96.53(9) . 2_766 ?
O1 K2 N3 96.53(9) 2_766 . ?
O1 K2 N3 83.47(9) 2_766 2_766 ?
O1 K2 N3 83.47(9) . . ?
O1 K2 C17A 160.12(15) 2_766 . ?
O1 K2 C17A 160.12(15) . 2_766 ?
O1 K2 C17A 19.88(15) 2_766 2_766 ?
O1 K2 C17A 19.88(15) . . ?
O1 K2 C17B 19.14(14) . . ?
O1 K2 C17B 19.14(14) 2_766 2_766 ?
O1 K2 C17B 160.86(14) 2_766 . ?
O1 K2 C17B 160.86(14) . 2_766 ?
O1 K2 C20B 86.3(3) . 2_766 ?
O1 K2 C20B 93.7(3) 2_766 2_766 ?
O1 K2 C20B 93.7(3) . . ?
O1 K2 C20B 86.3(3) 2_766 . ?
O2 K2 O2 180.0 . 2_766 ?
O2 K2 N3 102.06(9) . 2_766 ?
O2 K2 N3 77.94(9) . . ?
O2 K2 N3 102.06(9) 2_766 . ?
O2 K2 N3 77.94(9) 2_766 2_766 ?
O2 K2 C17A 103.65(16) . 2_766 ?
O2 K2 C17A 76.35(16) 2_766 2_766 ?
O2 K2 C17A 76.35(16) . . ?
O2 K2 C17A 103.65(16) 2_766 . ?
O2 K2 C17B 89.78(16) . 2_766 ?
O2 K2 C17B 90.22(16) . . ?
O2 K2 C17B 89.78(16) 2_766 . ?
O2 K2 C17B 90.22(16) 2_766 2_766 ?
O2 K2 C20B 18.9(3) . . ?
O2 K2 C20B 161.1(3) . 2_766 ?
O2 K2 C20B 18.9(3) 2_766 2_766 ?
O2 K2 C20B 161.1(3) 2_766 . ?
N3 K2 N3 180.0 2_766 . ?
N3 K2 C17A 102.48(14) . . ?
N3 K2 C17A 77.52(14) . 2_766 ?
N3 K2 C17A 102.48(14) 2_766 2_766 ?
N3 K2 C17A 77.53(14) 2_766 . ?
N3 K2 C17B 79.75(14) . 2_766 ?
N3 K2 C17B 100.25(14) . . ?
N3 K2 C17B 100.25(14) 2_766 2_766 ?
N3 K2 C17B 79.75(14) 2_766 . ?
N3 K2 C20B 89.5(4) 2_766 2_766 ?
N3 K2 C20B 90.5(4) . 2_766 ?
N3 K2 C20B 89.5(4) . . ?
N3 K2 C20B 90.5(4) 2_766 . ?
C17A K2 C20B 91.9(3) 2_766 . ?
C17A K2 C20B 88.1(3) . . ?
C17B K2 C17A 15.00(18) 2_766 2_766 ?
C17B K2 C17A 165.00(18) . 2_766 ?
C17B K2 C17B 180.0 . 2_766 ?
C17B K2 C20B 102.9(3) 2_766 2_766 ?
C17B K2 C20B 77.1(3) . 2_766 ?
C20B K2 C20B 180.0 2_766 . ?
O1 K1 O1 180.0 . 2_666 ?
O1 K1 O2 76.27(9) . . ?
O1 K1 O2 76.27(9) 2_666 2_666 ?
O1 K1 O2 103.73(9) 2_666 . ?
O1 K1 O2 103.73(9) . 2_666 ?
O1 K1 N3 81.82(9) . . ?
O1 K1 N3 98.18(9) 2_666 . ?
O1 K1 N3 81.82(9) 2_666 2_666 ?
O1 K1 N3 98.18(9) . 2_666 ?
O1 K1 K2 134.99(6) . 1_455 ?
O1 K1 K2 134.99(6) 2_666 . ?
O1 K1 K2 45.01(6) . . ?
O1 K1 K2 45.01(6) 2_666 1_455 ?
O2 K1 O2 180.0 . 2_666 ?
O2 K1 N3 102.11(10) . 2_666 ?
O2 K1 N3 102.11(10) 2_666 . ?
O2 K1 N3 77.89(10) . . ?
O2 K1 N3 77.89(10) 2_666 2_666 ?
O2 K1 K2 47.41(6) 2_666 1_455 ?
O2 K1 K2 47.41(6) . . ?
O2 K1 K2 132.59(6) . 1_455 ?
O2 K1 K2 132.59(6) 2_666 . ?
N3 K1 N3 180.00(15) 2_666 . ?
N3 K1 K2 48.87(6) 2_666 1_455 ?
N3 K1 K2 131.13(6) . 1_455 ?
N3 K1 K2 131.13(6) 2_666 . ?
N3 K1 K2 48.87(6) . . ?
K2 K1 K2 180.0 1_455 . ?
C25 N6A C22 129.0(6) . . ?
C26 N6A C25 115.2(7) . . ?
C26 N6A C22 115.4(7) . . ?
O3 C26 C23 127.3(7) . . ?
O3 C26 N6A 117.9(8) . . ?
N6A C26 C23 114.7(7) . . ?
C16 N4B C14 124.1(6) . . ?
C17B N4B C16 115.8(6) . . ?
C17B N4B C14 120.0(7) . . ?
O1 C17B C15 131.7(7) . . ?
O1 C17B K2 43.8(3) . . ?
O1 C17B N4B 116.5(8) . . ?
C15 C17B K2 113.7(4) . . ?
N4B C17B C15 111.7(6) . . ?
N4B C17B K2 115.5(5) . . ?
C21B N5B C19B 129.8(17) . . ?
C20B N5B C21B 117.7(16) . . ?
C20B N5B C19B 112.5(16) . . ?
C19A N5A C18A 112.7(9) . . ?
C20A N5A C19A 132.2(10) . . ?
C20A N5A C18A 115.0(8) . . ?
O2 C20A N5A 116.4(8) . . ?
O2 C20A C21A 128.5(9) . . ?
N5A C20A C21A 114.6(11) . . ?
O2 C20B K2 45.9(7) . . ?
O2 C20B N5B 111.1(18) . . ?
O2 C20B C18B 129.4(16) . . ?
N5B C20B K2 146.5(15) . . ?
N5B C20B C18B 119.1(15) . . ?
C18B C20B K2 85.7(9) . . ?

loop_
_geom_bond_atom_site_label_1
_geom_bond_atom_site_label_2
_geom_bond_distance
_geom_bond_site_symmetry_2
_geom_bond_publ_flag
Pt1 N1 2.070(3) . ?
Pt1 C12 1.942(4) . ?
Pt1 C1 2.028(4) . ?
Pt1 C13 2.027(4) . ?
Cl2 C9 1.729(3) . ?
Cl1 C4 1.739(4) . ?
O1 C17A 1.294(9) . ?
O1 K2 2.652(3) . ?
O1 K1 2.742(3) . ?
O1 C17B 1.257(8) . ?
O2 K2 2.769(3) . ?
O2 K1 2.767(3) . ?
O2 C20A 1.272(10) . ?
O2 C20B 1.247(16) . ?
N1 C11 1.342(4) . ?
N1 C7 1.367(4) . ?
O3 C24 1.286(9) . ?
O3 C26 1.251(9) . ?
C12 N3 1.162(5) . ?
C1 C6 1.411(5) . ?
C1 C2 1.410(5) . ?
N3 K2 2.850(3) . ?
N3 K1 2.855(3) . ?
C11 C10 1.380(5) . ?
C8 C7 1.397(5) . ?
C8 C9 1.378(5) . ?
C6 C7 1.475(4) . ?
C6 C5 1.398(5) . ?
C13 N2 1.152(5) . ?
C5 C4 1.384(5) . ?
C10 C9 1.394(5) . ?
C4 C3 1.387(6) . ?
C2 C3 1.394(5) . ?
C16 C17A 1.488(10) . ?
C16 N4B 1.520(9) . ?
C14 N4A 1.492(9) . ?
C14 N4B 1.553(8) . ?
C25 C24 1.551(10) . ?
C25 N6A 1.452(9) . ?
C15 N4A 1.466(10) . ?
C15 C17B 1.589(10) . ?
C23 N6B 1.444(9) . ?
C23 C26 1.583(10) . ?
N4A C17A 1.367(10) . ?
C17A K2 3.423(7) . ?
C22 N6B 1.512(8) . ?
C22 N6A 1.542(9) . ?
N6B C24 1.356(12) . ?
K2 C17B 3.413(7) . ?
K2 C17B 3.413(7) 2_766 ?
K2 C20B 3.488(17) . ?
K2 C20B 3.488(17) 2_766 ?
N6A C26 1.336(12) . ?
N4B C17B 1.263(12) . ?
N5B C21B 1.41(2) . ?
N5B C19B 1.62(2) . ?
N5B C20B 1.314(16) . ?
C19A N5A 1.420(11) . ?
C18B C20B 1.61(3) . ?
N5A C20A 1.353(11) . ?
N5A C18A 1.586(14) . ?
C20A C21A 1.449(15) . ?
